data_2007858
loop_
_publ_author_name
'Low, John N.'
'Ferguson, George'
' L\'opez M. Dolores'
'Quijano M. Luisa'
'S\'anchez, Adolfo'
'Nogueras, Manuel'
'Cobo, Justo'

_publ_section_title
;(3<i>S</i>,4<i>S</i>,4a<i>R</i>,10a<i>S</i>)-5-Acetyl-3,4,4a,5,6,7,10,10a-octahydro-8-methoxy-7-methyl-6-oxo-2<i>H</i>-pyrano[3,2-<i>g</i>]pteridine-3,4-diyl
 Diacetate
;
_journal_issue 11
_journal_name_full 'Acta Crystallographica Section C'
_journal_page_first IUC9800060
_journal_paper_doi 10.1107/S0108270198099211
_journal_volume 54
_journal_year 1998
_chemical_formula_moiety 'C17 H22 N4 O8'
_chemical_formula_sum 'C17 H22 N4 O8'
_chemical_formula_weight 410.39
_chemical_name_systematic
;
(3S,4S,4aR,10as)-5,10-Diacetyl-3,4,4a,5,6,7,10,10a-octahydro-8-methoxy-6-oxo
-2H-pyrano[3,2g]pteridin-3,4-diyl diacetate
;
_space_group_IT_number 19
_symmetry_cell_setting orthorhombic
_symmetry_space_group_name_Hall 'P 2ac 2ab'
_symmetry_space_group_name_H-M 'P 21 21 21'
_cell_angle_alpha 90.00
_cell_angle_beta 90.00
_cell_angle_gamma 90.00
_cell_formula_units_Z 4
_cell_length_a 9.9115(13)
_cell_length_b 12.4531(13)
_cell_length_c 16.053(3)
_cell_measurement_reflns_used 25
_cell_measurement_temperature 294.0(10)
_cell_measurement_theta_max 17.86
_cell_measurement_theta_min 10.52
_cell_volume 1981.4(5)
_computing_cell_refinement 'SET4 and CELDIM (Enraf-Nonius, 1992)'
_computing_data_collection 'CAD-4-PC Software (Enraf-Nonius, 1992)'
_computing_data_reduction 'DATRD2 in NRCVAX96 (Gabe et al., 1989)'
_computing_molecular_graphics 'NRCVAX96, ORTEPII (Johnson, 1976) and PLATON (Spek, 1998)'
_computing_publication_material 'NRCVAX96, SHELXL97  and WordPerfect macro PREP8 (Ferguson, 1998)'
_computing_structure_refinement 'NRCVAX96 and SHELXL97 (Sheldrick, 1997a)'
_computing_structure_solution 'SHELXS97 (Sheldrick, 1997b)'
_diffrn_ambient_temperature 294.0(10)
_diffrn_measured_fraction_theta_full 0.997
_diffrn_measured_fraction_theta_max 0.997
_diffrn_measurement_device 'Enraf-Nonius CAD-4'
_diffrn_measurement_method \q/2\q
_diffrn_radiation_monochromator graphite
_diffrn_radiation_source 'X-ray tube'
_diffrn_radiation_type 'Mo K\a'
_diffrn_radiation_wavelength 0.7107
_diffrn_reflns_av_R_equivalents 0.027
_diffrn_reflns_av_sigmaI/netI 0.0665
_diffrn_reflns_limit_h_max 12
_diffrn_reflns_limit_h_min -12
_diffrn_reflns_limit_k_max 15
_diffrn_reflns_limit_k_min 0
_diffrn_reflns_limit_l_max 20
_diffrn_reflns_limit_l_min 0
_diffrn_reflns_number 4728
_diffrn_reflns_theta_full 26.95
_diffrn_reflns_theta_max 26.95
_diffrn_reflns_theta_min 2.07
_diffrn_standards_decay_% 1.6
_diffrn_standards_interval_time 120
_diffrn_standards_number 3
_exptl_absorpt_coefficient_mu 0.111
_exptl_absorpt_correction_type none
_exptl_crystal_colour colorless
_exptl_crystal_density_diffrn 1.376
_exptl_crystal_density_method 'not measured'
_exptl_crystal_description block
_exptl_crystal_F_000 864
_exptl_crystal_size_max 0.44
_exptl_crystal_size_mid 0.44
_exptl_crystal_size_min 0.44
_refine_diff_density_max 0.315
_refine_diff_density_min -0.223
_refine_ls_abs_structure_details 'Flack (1983), 1853 Friedel pairs'
_refine_ls_abs_structure_Flack -0.3(15)
_refine_ls_extinction_method none
_refine_ls_goodness_of_fit_ref 0.950
_refine_ls_hydrogen_treatment constr
_refine_ls_matrix_type full
_refine_ls_number_parameters 267
_refine_ls_number_reflns 4305
_refine_ls_number_restraints 0
_refine_ls_restrained_S_all 0.950
_refine_ls_R_factor_all 0.095
_refine_ls_R_factor_gt 0.051
_refine_ls_shift/su_max 0.025
_refine_ls_shift/su_mean 0.002
_refine_ls_structure_factor_coef Fsqd
_refine_ls_weighting_details 'w = 1/[\s^2^(Fo^2^)+(0.0638P)^2^] where P = (Fo^2^+2Fc^2^)/3'
_refine_ls_weighting_scheme calc
_refine_ls_wR_factor_ref 0.124
_reflns_number_gt 2511
_reflns_number_total 4305
_reflns_threshold_expression I>2\s(I)
_cod_data_source_file qa0061.cif
_cod_data_source_block 9632
_cod_depositor_comments
;
The following automatic conversions were performed:

'_refine_ls_hydrogen_treatment' value 'constrained' was replaced with
the value 'constr' as specified in the replacement file
'src/cod-tools/trunk/data/replacement-values/replacement_values.lst'.

Automatic conversion script
Id: cif_fix_values 5376 2017-05-30 11:51:03Z andrius 
;
_cod_database_code 2007858

loop_
_symmetry_equiv_pos_as_xyz
'x, y, z'
'x+1/2, -y+1/2, -z'
'-x, y+1/2, -z+1/2'
'-x+1/2, -y, z+1/2'

loop_
_atom_site_label
_atom_site_fract_x
_atom_site_fract_y
_atom_site_fract_z
_atom_site_U_iso_or_equiv
_atom_site_adp_type
_atom_site_calc_flag
_atom_site_refinement_flags
_atom_site_occupancy
_atom_site_disorder_assembly
_atom_site_disorder_group
_atom_site_type_symbol
O1 0.0373(2) 0.85912(16) -0.04398(11) 0.0475(5) Uani d . 1 . . O
O3 0.0537(2) 0.65381(19) 0.04076(12) 0.0514(6) Uani d . 1 . . O
O4 -0.1195(2) 0.64598(16) -0.15876(11) 0.0445(5) Uani d . 1 . . O
O6 0.0652(2) 0.58309(16) -0.36946(12) 0.0513(6) Uani d . 1 . . O
O8 -0.2406(2) 0.83777(18) -0.43581(13) 0.0606(6) Uani d . 1 . . O
O31 -0.0928(3) 0.5744(3) 0.1214(2) 0.1347(17) Uani d . 1 . . O
O41 -0.1778(3) 0.4795(2) -0.1192(2) 0.0826(8) Uani d . 1 . . O
O51 0.3619(2) 0.6580(2) -0.18807(14) 0.0656(7) Uani d . 1 . . O
N5 0.1475(2) 0.69744(19) -0.22343(13) 0.0366(6) Uani d . 1 . . N
N7 -0.0928(3) 0.71097(19) -0.39914(14) 0.0467(6) Uani d . 1 . . N
N9 -0.1232(2) 0.86337(18) -0.31426(14) 0.0389(6) Uani d . 1 . . N
N10 -0.0110(2) 0.87356(18) -0.18793(14) 0.0383(6) Uani d . 1 . . N
C2 -0.0767(3) 0.7983(3) -0.01777(18) 0.0507(8) Uani d . 1 . . C
C3 -0.0512(3) 0.6788(3) -0.01900(16) 0.0437(7) Uani d . 1 . . C
C4 -0.0036(3) 0.6419(2) -0.10441(16) 0.0382(7) Uani d . 1 . . C
C4A 0.1089(3) 0.7147(2) -0.13650(15) 0.0338(6) Uani d . 1 . . C
C5A 0.0503(3) 0.7347(2) -0.28185(16) 0.0361(7) Uani d . 1 . . C
C6 0.0139(3) 0.6687(2) -0.35089(16) 0.0386(7) Uani d . 1 . . C
C7 -0.1425(4) 0.6447(3) -0.4689(2) 0.0719(11) Uani d . 1 . . C
C8 -0.1502(3) 0.8065(2) -0.37929(18) 0.0438(7) Uani d . 1 . . C
C9A -0.0264(3) 0.8233(2) -0.26231(16) 0.0341(6) Uani d . 1 . . C
C10A 0.0825(3) 0.8347(2) -0.12522(16) 0.0367(7) Uani d . 1 . . C
C31 0.0195(3) 0.6022(3) 0.1096(2) 0.0577(9) Uani d . 1 . . C
C32 0.1323(4) 0.5877(4) 0.1685(2) 0.0763(12) Uani d . 1 . . C
C41 -0.1994(4) 0.5582(3) -0.1607(2) 0.0568(9) Uani d . 1 . . C
C42 -0.3156(4) 0.5758(4) -0.2187(3) 0.0923(14) Uani d . 1 . . C
C51 0.2819(3) 0.6858(2) -0.24141(18) 0.0441(7) Uani d . 1 . . C
C52 0.3262(3) 0.7115(3) -0.3285(2) 0.0617(10) Uani d . 1 . . C
C81 -0.3088(4) 0.9381(3) -0.4212(2) 0.0701(11) Uani d . 1 . . C
H10 -0.0581 0.9300 -0.1776 0.046 Uiso calc R 1 . . H
H2A -0.1524 0.8144 -0.0540 0.061 Uiso calc R 1 . . H
H2B -0.1012 0.8198 0.0383 0.061 Uiso calc R 1 . . H
H3 -0.1342 0.6406 -0.0040 0.052 Uiso calc R 1 . . H
H4 0.0294 0.5678 -0.1008 0.046 Uiso calc R 1 . . H
H4A 0.1889 0.6980 -0.1030 0.041 Uiso calc R 1 . . H
H7A -0.2393 0.6470 -0.4701 0.108 Uiso calc R 1 . . H
H7B -0.1132 0.5718 -0.4614 0.108 Uiso calc R 1 . . H
H7C -0.1074 0.6721 -0.5204 0.108 Uiso calc R 1 . . H
H10A 0.1684 0.8722 -0.1337 0.044 Uiso calc R 1 . . H
H32A 0.1020 0.5472 0.2158 0.114 Uiso calc R 1 . . H
H32B 0.1641 0.6567 0.1866 0.114 Uiso calc R 1 . . H
H32C 0.2043 0.5498 0.1413 0.114 Uiso calc R 1 . . H
H42A -0.3509 0.5076 -0.2362 0.138 Uiso calc R 1 . . H
H42B -0.2855 0.6154 -0.2665 0.138 Uiso calc R 1 . . H
H42C -0.3849 0.6155 -0.1905 0.138 Uiso calc R 1 . . H
H52A 0.4223 0.7034 -0.3327 0.093 Uiso calc R 1 . . H
H52B 0.3018 0.7841 -0.3417 0.093 Uiso calc R 1 . . H
H52C 0.2829 0.6634 -0.3668 0.093 Uiso calc R 1 . . H
H81A -0.3725 0.9295 -0.3767 0.105 Uiso calc R 1 . . H
H81B -0.3554 0.9597 -0.4709 0.105 Uiso calc R 1 . . H
H81C -0.2439 0.9920 -0.4064 0.105 Uiso calc R 1 . . H

loop_
_atom_site_aniso_label
_atom_site_aniso_U_11
_atom_site_aniso_U_22
_atom_site_aniso_U_33
_atom_site_aniso_U_12
_atom_site_aniso_U_13
_atom_site_aniso_U_23
O1 0.0553(13) 0.0539(13) 0.0333(10) 0.0004(11) -0.0035(10) -0.0085(10)
O3 0.0380(11) 0.0785(15) 0.0378(11) -0.0062(11) -0.0008(9) 0.0194(11)
O4 0.0417(12) 0.0497(12) 0.0420(11) -0.0074(10) -0.0047(9) 0.0019(9)
O6 0.0773(15) 0.0364(12) 0.0401(11) 0.0068(12) -0.0003(11) -0.0019(9)
O8 0.0727(15) 0.0571(14) 0.0519(13) 0.0160(13) -0.0286(12) -0.0046(11)
O31 0.0537(16) 0.236(5) 0.115(2) -0.025(2) -0.0103(17) 0.123(3)
O41 0.0811(18) 0.0541(15) 0.113(2) -0.0190(15) 0.0046(18) 0.0060(16)
O51 0.0433(13) 0.105(2) 0.0484(12) 0.0230(14) 0.0009(11) 0.0077(14)
N5 0.0353(13) 0.0447(14) 0.0298(11) 0.0069(11) 0.0002(10) 0.0030(11)
N7 0.0665(17) 0.0421(15) 0.0314(12) 0.0019(14) -0.0095(13) -0.0026(11)
N9 0.0429(14) 0.0400(13) 0.0339(12) 0.0034(12) -0.0042(12) 0.0018(11)
N10 0.0440(14) 0.0358(12) 0.0352(12) 0.0077(11) -0.0025(11) -0.0044(11)
C2 0.0466(18) 0.071(2) 0.0346(16) 0.0110(18) 0.0006(14) -0.0022(15)
C3 0.0298(14) 0.068(2) 0.0335(14) 0.0018(15) -0.0019(12) 0.0080(14)
C4 0.0341(15) 0.0444(16) 0.0363(14) 0.0006(14) -0.0038(13) 0.0038(13)
C4A 0.0329(14) 0.0435(16) 0.0249(13) 0.0020(13) -0.0027(12) 0.0021(12)
C5A 0.0418(17) 0.0375(16) 0.0289(14) 0.0030(14) 0.0040(13) 0.0025(12)
C6 0.0532(18) 0.0310(15) 0.0314(14) -0.0015(15) -0.0009(13) 0.0051(12)
C7 0.105(3) 0.059(2) 0.0517(19) 0.013(2) -0.038(2) -0.0153(17)
C8 0.0517(18) 0.0431(18) 0.0366(16) 0.0033(15) -0.0074(15) 0.0075(14)
C9A 0.0359(15) 0.0367(16) 0.0298(14) -0.0037(14) 0.0012(12) 0.0050(12)
C10A 0.0390(15) 0.0421(16) 0.0291(14) -0.0013(14) -0.0001(12) 0.0016(12)
C31 0.0440(19) 0.076(2) 0.053(2) -0.0021(18) 0.0059(16) 0.0283(18)
C32 0.068(2) 0.109(3) 0.052(2) -0.008(2) -0.018(2) 0.034(2)
C41 0.053(2) 0.057(2) 0.060(2) -0.0170(19) 0.0080(17) -0.0123(19)
C42 0.058(2) 0.119(4) 0.101(3) -0.025(3) -0.026(2) -0.021(3)
C51 0.0422(17) 0.0503(19) 0.0398(17) 0.0081(16) 0.0022(15) 0.0007(14)
C52 0.055(2) 0.077(3) 0.053(2) 0.0051(19) 0.0154(17) 0.0122(19)
C81 0.067(3) 0.068(3) 0.075(2) 0.017(2) -0.024(2) 0.000(2)

loop_
_atom_type_symbol
_atom_type_description
_atom_type_scat_dispersion_real
_atom_type_scat_dispersion_imag
_atom_type_scat_source
C C 0.0033 0.0016 'International Tables Vol C Tables 4.2.6.8 and 6.1.1.4'
H H 0.0000 0.0000 'International Tables Vol C Tables 4.2.6.8 and 6.1.1.4'
N N 0.0061 0.0033 'International Tables Vol C Tables 4.2.6.8 and 6.1.1.4'
O O 0.0106 0.0060 'International Tables Vol C Tables 4.2.6.8 and 6.1.1.4'

loop_
_geom_angle_atom_site_label_1
_geom_angle_atom_site_label_2
_geom_angle_atom_site_label_3
_geom_angle
_geom_angle_publ_flag
C10A O1 C2 114.2(2) no
C31 O3 C3 118.3(2) no
C41 O4 C4 116.9(2) no
C8 O8 C81 117.3(2) no
C51 N5 C5A 123.6(2) no
C51 N5 C4A 118.0(2) no
C5A N5 C4A 113.9(2) no
C8 N7 C6 120.8(2) no
C8 N7 C7 121.9(3) no
C6 N7 C7 117.3(2) no
C8 N9 C9A 116.1(2) no
C9A N10 C10A 121.9(2) no
O1 C2 C3 112.8(2) no
O3 C3 C2 108.9(3) no
O3 C3 C4 108.0(2) no
C2 C3 C4 111.2(2) no
O4 C4 C3 106.7(2) no
O4 C4 C4A 110.9(2) no
C3 C4 C4A 110.6(2) no
N5 C4A C4 115.2(2) no
N5 C4A C10A 107.5(2) no
C4 C4A C10A 114.6(2) no
C9A C5A N5 119.0(2) no
C9A C5A C6 120.0(3) no
N5 C5A C6 119.7(2) no
O6 C6 N7 120.3(3) no
O6 C6 C5A 126.1(3) no
N7 C6 C5A 113.6(2) no
N9 C8 O8 122.0(3) no
N9 C8 N7 125.8(3) no
O8 C8 N7 112.2(3) no
N10 C9A N9 116.6(2) no
N10 C9A C5A 120.6(2) no
N9 C9A C5A 122.8(2) no
O1 C10A N10 111.5(2) no
O1 C10A C4A 112.0(2) no
N10 C10A C4A 110.7(2) no
O31 C31 O3 121.2(3) no
O31 C31 C32 125.1(3) no
O3 C31 C32 113.6(3) no
O41 C41 O4 122.8(3) no
O41 C41 C42 126.9(4) no
O4 C41 C42 110.3(3) no
O51 C51 N5 121.0(3) no
O51 C51 C52 121.7(3) no
N5 C51 C52 117.3(3) no

loop_
_geom_bond_atom_site_label_1
_geom_bond_atom_site_label_2
_geom_bond_site_symmetry_2
_geom_bond_distance
_geom_bond_publ_flag
O1 C10A . 1.412(3) no
O1 C2 . 1.425(4) no
O3 C31 . 1.323(4) no
O3 C3 . 1.449(3) no
O4 C41 . 1.351(4) no
O4 C4 . 1.443(3) no
O6 C6 . 1.219(3) no
O8 C8 . 1.334(3) no
O8 C81 . 1.439(4) no
O31 C31 . 1.181(4) no
O41 C41 . 1.205(4) no
O51 C51 . 1.217(3) no
N5 C51 . 1.371(4) no
N5 C5A . 1.422(3) no
N5 C4A . 1.463(3) no
N7 C8 . 1.357(4) no
N7 C6 . 1.412(4) no
N7 C7 . 1.476(4) no
N9 C8 . 1.289(4) no
N9 C9A . 1.366(3) no
N10 C9A . 1.357(3) no
N10 C10A . 1.452(3) no
C2 C3 . 1.509(4) no
C3 C4 . 1.521(4) no
C4 C4A . 1.527(4) no
C4A C10A . 1.529(4) no
C5A C9A . 1.376(4) no
C5A C6 . 1.426(4) no
C31 C32 . 1.475(4) no
C41 C42 . 1.496(5) no
C51 C52 . 1.500(4) no

loop_
_geom_hbond_atom_site_label_D
_geom_hbond_atom_site_label_H
_geom_hbond_atom_site_label_A
_geom_hbond_site_symmetry_A
_geom_hbond_distance_DH
_geom_hbond_distance_HA
_geom_hbond_distance_DA
_geom_hbond_angle_DHA
_geom_hbond_publ_flag
N10 H10 O6 3_554 0.86 2.05 2.819(3) 148 no

loop_
_geom_torsion_atom_site_label_1
_geom_torsion_atom_site_label_2
_geom_torsion_atom_site_label_3
_geom_torsion_atom_site_label_4
_geom_torsion
_geom_torsion_publ_flag
C10A O1 C2 C3 58.8(3) no
C31 O3 C3 C2 109.0(3) no
C31 O3 C3 C4 -130.1(3) no
O1 C2 C3 O3 63.8(3) no
O1 C2 C3 C4 -55.1(3) no
C41 O4 C4 C3 -86.9(3) no
C41 O4 C4 C4A 152.7(2) no
O3 C3 C4 O4 167.8(2) no
C2 C3 C4 O4 -72.8(3) no
O3 C3 C4 C4A -71.6(3) no
C2 C3 C4 C4A 47.9(3) no
C51 N5 C4A C4 -130.5(3) no
C5A N5 C4A C4 72.4(3) no
C51 N5 C4A C10A 100.5(3) no
C5A N5 C4A C10A -56.7(3) no
O4 C4 C4A N5 -52.4(3) no
C3 C4 C4A N5 -170.5(2) no
O4 C4 C4A C10A 73.1(3) no
C3 C4 C4A C10A -45.0(3) no
C51 N5 C5A C9A -123.4(3) no
C4A N5 C5A C9A 32.3(3) no
C51 N5 C5A C6 69.5(4) no
C4A N5 C5A C6 -134.8(3) no
C8 N7 C6 O6 -179.6(3) no
C7 N7 C6 O6 3.2(4) no
C8 N7 C6 C5A 0.8(4) no
C7 N7 C6 C5A -176.4(3) no
C9A C5A C6 O6 -172.3(3) no
N5 C5A C6 O6 -5.4(4) no
C9A C5A C6 N7 7.2(4) no
N5 C5A C6 N7 174.1(2) no
C9A N9 C8 O8 -178.6(2) no
C9A N9 C8 N7 1.2(4) no
C81 O8 C8 N9 -0.4(4) no
C81 O8 C8 N7 179.8(3) no
C6 N7 C8 N9 -5.3(5) no
C7 N7 C8 N9 171.7(3) no
C6 N7 C8 O8 174.5(3) no
C7 N7 C8 O8 -8.5(4) no
C10A N10 C9A N9 176.1(2) no
C10A N10 C9A C5A -2.0(4) no
C8 N9 C9A N10 -170.6(2) no
C8 N9 C9A C5A 7.5(4) no
N5 C5A C9A N10 -1.0(4) no
C6 C5A C9A N10 166.1(2) no
N5 C5A C9A N9 -179.0(2) no
C6 C5A C9A N9 -11.9(4) no
C2 O1 C10A N10 71.1(3) no
C2 O1 C10A C4A -53.5(3) no
C9A N10 C10A O1 -149.9(2) no
C9A N10 C10A C4A -24.5(3) no
N5 C4A C10A O1 176.8(2) no
C4 C4A C10A O1 47.4(3) no
N5 C4A C10A N10 51.8(3) no
C4 C4A C10A N10 -77.7(3) no
C3 O3 C31 O31 2.1(6) no
C3 O3 C31 C32 -176.0(3) no
C4 O4 C41 O41 0.5(5) no
C4 O4 C41 C42 179.1(3) no
C5A N5 C51 O51 176.8(3) no
C4A N5 C51 O51 22.0(4) no
C5A N5 C51 C52 -1.7(5) no
C4A N5 C51 C52 -156.5(3) no

loop_
_cod_related_entry_id
_cod_related_entry_database
_cod_related_entry_code
1 ChemSpider 9091844
